data_2206211
loop_
_publ_author_name
'Latip, Jalifah'
'Ali, Noor Hapeedah. M.'
'Yamin, Bohari M.'

_publ_section_title
;
 4,6,7-Trimethoxyfuro[2,3-<i>b</i>]quinoline--water (2/3)
;
_journal_issue 7
_journal_name_full 'Acta Crystallographica Section E'
_journal_page_first o2230
_journal_page_last o2232
_journal_paper_doi 10.1107/S1600536805019082
_journal_volume 61
_journal_year 2005
_chemical_formula_iupac '2C14 H13 N O4, 3H2 O'
_chemical_formula_moiety '2C14 H13 N O4, 3H2 O'
_chemical_formula_sum 'C28 H32 N2 O11'
_chemical_formula_weight 572.56
_chemical_melting_point 442.4(9)
_chemical_name_common Bis(kokusaginine)trihydrate
_chemical_name_systematic
;
4,6,7-Trimethoxyfuro[2,3-b]quinoline--water (2/3)
;
_space_group_IT_number 4
_symmetry_cell_setting monoclinic
_symmetry_space_group_name_Hall 'P 2yb'
_symmetry_space_group_name_H-M 'P 1 21 1'
_atom_sites_solution_hydrogens geom
_atom_sites_solution_primary direct
_atom_sites_solution_secondary difmap
_audit_creation_method SHELXL-97
_cell_angle_alpha 90
_cell_angle_beta 99.313(3)
_cell_angle_gamma 90
_cell_formula_units_Z 2
_cell_length_a 11.155(2)
_cell_length_b 7.0897(16)
_cell_length_c 17.488(4)
_cell_measurement_reflns_used 827
_cell_measurement_temperature 298(2)
_cell_measurement_theta_max 26.0
_cell_measurement_theta_min 1.8
_cell_volume 1364.8(5)
_computing_cell_refinement 'SAINT (Siemens, 1996)'
_computing_data_collection 'SMART (Siemens, 1996)'
_computing_data_reduction SAINT
_computing_molecular_graphics SHELXTL
_computing_publication_material
;
SHELXTL, PARST (Nardelli, 1995) and PLATON (Spek, 2003)
;
_computing_structure_refinement SHELXTL
_computing_structure_solution 'SHELXTL (Sheldrick, 1997)'
_diffrn_ambient_temperature 298(2)
_diffrn_detector_area_resol_mean 83.66
_diffrn_measured_fraction_theta_full 0.99
_diffrn_measured_fraction_theta_max 0.99
_diffrn_measurement_device_type 'Bruker SMART APEX CCD area-detector'
_diffrn_measurement_method \w
_diffrn_radiation_monochromator graphite
_diffrn_radiation_source 'fine-focus sealed tube'
_diffrn_radiation_type MoK\a
_diffrn_radiation_wavelength 0.71073
_diffrn_reflns_av_R_equivalents 0.0179
_diffrn_reflns_av_sigmaI/netI 0.0216
_diffrn_reflns_limit_h_max 13
_diffrn_reflns_limit_h_min -13
_diffrn_reflns_limit_k_max 8
_diffrn_reflns_limit_k_min -8
_diffrn_reflns_limit_l_max 19
_diffrn_reflns_limit_l_min -21
_diffrn_reflns_number 7393
_diffrn_reflns_theta_full 26.0
_diffrn_reflns_theta_max 26.0
_diffrn_reflns_theta_min 1.8
_diffrn_standards_decay_% 0
_diffrn_standards_interval_time 0
_diffrn_standards_number 0
_exptl_absorpt_coefficient_mu 0.108
_exptl_absorpt_correction_T_max 0.982
_exptl_absorpt_correction_T_min 0.949
_exptl_absorpt_correction_type multi-scan
_exptl_absorpt_process_details '(SADABS; Sheldrick, 1996)'
_exptl_crystal_colour 'pale yellow'
_exptl_crystal_density_diffrn 1.393
_exptl_crystal_density_method 'not measured'
_exptl_crystal_description block
_exptl_crystal_F_000 604
_exptl_crystal_size_max 0.48
_exptl_crystal_size_mid 0.24
_exptl_crystal_size_min 0.16
_refine_diff_density_max 0.15
_refine_diff_density_min -0.13
_refine_ls_abs_structure_details '(Flack, 1983)'
_refine_ls_abs_structure_Flack -10(10)
_refine_ls_extinction_method none
_refine_ls_goodness_of_fit_ref 1.16
_refine_ls_hydrogen_treatment mixed
_refine_ls_matrix_type full
_refine_ls_number_parameters 400
_refine_ls_number_reflns 2897
_refine_ls_number_restraints 1
_refine_ls_restrained_S_all 1.16
_refine_ls_R_factor_all 0.047
_refine_ls_R_factor_gt 0.041
_refine_ls_shift/su_max 0.000
_refine_ls_shift/su_mean 0.000
_refine_ls_structure_factor_coef Fsqd
_refine_ls_weighting_details 'calc w = 1/[\s^2^(Fo^2^)+(0.0543P)^2^+0.0928P] where P = (Fo^2^+2Fc^2^)/3'
_refine_ls_weighting_scheme calc
_refine_ls_wR_factor_gt 0.099
_refine_ls_wR_factor_ref 0.102
_reflns_number_gt 2607
_reflns_number_total 2897
_reflns_threshold_expression I>2\s(I)
_cod_data_source_file hk6009.cif
_cod_data_source_block I
_cod_depositor_comments
;
The following automatic conversions were performed:
'_symmetry_cell_setting' value 'Monoclinic' changed to 'monoclinic'
according to '/home/saulius/struct/CIF-dictionaries/cif_core.dic'
dictionary named 'cif_core.dic' version 2.4.1 from 2010-06-29.

Automatic conversion script
Id: cif_fix_enum 1527 2010-12-29 10:47:43Z saulius 

The following automatic conversions were performed:

'_chemical_melting_point' value '441.5-443.4' was changed to
'442.4(9)' - the average value was taken and precision was estimated.

Automatic conversion script
Id: cif_fix_values 1646 2011-03-28 12:23:43Z adriana 

The following automatic conversions were performed:

'_chemical_melting_point' value '441.5-443.4' was changed to
'442.4(9)' - the average value was taken and precision was
estimated.

'_symmetry_cell_setting' value 'Monoclinic' changed to
'monoclinic' according to
/home/saulius/struct/CIF-dictionaries/cif_core.dic dictionary named
'cif_core.dic' version 2.4.1 from 2010-06-29.

Automatic conversion script
Id: cif_fix_values 1715 2011-07-08 13:25:40Z adriana 
;
_cod_original_cell_volume 1364.9(5)
_cod_original_sg_symbol_H-M 'P 21'
_cod_database_code 2206211
_cod_database_fobs_code 2206211

loop_
_symmetry_equiv_pos_as_xyz
'x, y, z'
'-x, y+1/2, -z'

loop_
_atom_site_label
_atom_site_fract_x
_atom_site_fract_y
_atom_site_fract_z
_atom_site_U_iso_or_equiv
_atom_site_adp_type
_atom_site_calc_flag
_atom_site_refinement_flags
_atom_site_occupancy
_atom_site_type_symbol
O1 0.55065(18) 0.0311(4) 0.86334(13) 0.0625(6) Uani d . 1 O
O2 0.23178(18) 0.1488(4) 0.65630(10) 0.0572(6) Uani d . 1 O
O3 -0.12262(17) 0.2585(3) 0.79190(11) 0.0557(6) Uani d . 1 O
O4 -0.04274(18) 0.2326(4) 0.93910(11) 0.0607(6) Uani d . 1 O
O5 0.39668(18) 0.0215(4) 0.22472(12) 0.0603(6) Uani d . 1 O
O6 0.73055(17) 0.1253(4) 0.09569(10) 0.0559(6) Uani d . 1 O
O7 1.07008(17) 0.2434(4) 0.31129(11) 0.0562(6) Uani d . 1 O
O8 0.98244(18) 0.2238(4) 0.43809(11) 0.0615(6) Uani d . 1 O
N9 0.3615(2) 0.0904(4) 0.89482(13) 0.0502(6) Uani d . 1 N
N21 0.58174(19) 0.0843(4) 0.30025(13) 0.0477(6) Uani d . 1 N
C2 0.5979(3) 0.0250(6) 0.7958(2) 0.0671(10) Uani d . 1 C
H2 0.6795 0.0015 0.7941 0.081 Uiso calc R 1 H
C3 0.5168(3) 0.0558(5) 0.7335(2) 0.0619(9) Uani d . 1 C
H3 0.5304 0.0566 0.6824 0.074 Uiso calc R 1 H
C4 0.2823(2) 0.1278(4) 0.73091(15) 0.0433(6) Uani d . 1 C
C5 0.0760(2) 0.1922(4) 0.75961(15) 0.0434(6) Uani d . 1 C
H5 0.0469 0.2031 0.7069 0.052 Uiso calc R 1 H
C6 -0.0017(2) 0.2167(4) 0.81136(15) 0.0438(6) Uani d . 1 C
C7 0.0425(2) 0.2018(4) 0.89214(15) 0.0460(7) Uani d . 1 C
C8 0.1614(3) 0.1592(5) 0.91736(15) 0.0485(7) Uani d . 1 C
H8 0.1890 0.1479 0.9703 0.058 Uiso calc R 1 H
C10 0.3078(3) 0.1384(6) 0.59773(17) 0.0710(10) Uani d . 1 C
H10A 0.3721 0.2294 0.6086 0.107 Uiso calc R 1 H
H10B 0.2603 0.1647 0.5480 0.107 Uiso calc R 1 H
H10C 0.3420 0.0142 0.5974 0.107 Uiso calc R 1 H
C11 -0.1705(3) 0.2678(6) 0.71123(18) 0.0603(8) Uani d . 1 C
H11A -0.1280 0.3630 0.6872 0.090 Uiso calc R 1 H
H11B -0.2553 0.2988 0.7046 0.090 Uiso calc R 1 H
H11C -0.1603 0.1479 0.6876 0.090 Uiso calc R 1 H
C12 -0.0006(3) 0.2293(6) 1.02102(16) 0.0660(9) Uani d . 1 C
H12A 0.0305 0.1062 1.0360 0.099 Uiso calc R 1 H
H12B -0.0668 0.2583 1.0480 0.099 Uiso calc R 1 H
H12C 0.0626 0.3212 1.0339 0.099 Uiso calc R 1 H
C14 0.3556(3) 0.0058(6) 0.14601(18) 0.0628(9) Uani d . 1 C
H14 0.2757 -0.0231 0.1251 0.075 Uiso calc R 1 H
C15 0.4416(3) 0.0359(5) 0.10377(18) 0.0547(8) Uani d . 1 C
H15 0.4328 0.0342 0.0500 0.066 Uiso calc R 1 H
C16 0.6742(2) 0.1115(4) 0.15748(15) 0.0431(6) Uani d . 1 C
C17 0.8754(2) 0.1786(4) 0.23381(15) 0.0439(6) Uani d . 1 C
H17 0.9080 0.1882 0.1883 0.053 Uiso calc R 1 H
C18 0.9483(2) 0.2040(4) 0.30248(16) 0.0443(6) Uani d . 1 C
C19 0.8998(2) 0.1920(4) 0.37283(15) 0.0470(7) Uani d . 1 C
C20 0.7799(2) 0.1509(5) 0.37083(16) 0.0480(7) Uani d . 1 C
H20 0.7491 0.1410 0.4170 0.058 Uiso calc R 1 H
C22 0.6627(3) 0.0945(7) 0.02065(15) 0.0677(10) Uani d . 1 C
H22A 0.6290 -0.0304 0.0179 0.102 Uiso calc R 1 H
H22B 0.7152 0.1076 -0.0175 0.102 Uiso calc R 1 H
H22C 0.5983 0.1853 0.0108 0.102 Uiso calc R 1 H
C23 1.1237(3) 0.2481(5) 0.24314(18) 0.0588(8) Uani d . 1 C
H23A 1.1053 0.1332 0.2146 0.088 Uiso calc R 1 H
H23B 1.2101 0.2610 0.2570 0.088 Uiso calc R 1 H
H23C 1.0919 0.3533 0.2117 0.088 Uiso calc R 1 H
C24 0.9404(3) 0.2205(8) 0.51069(17) 0.0757(11) Uani d . 1 C
H24A 0.8771 0.3124 0.5104 0.114 Uiso calc R 1 H
H24B 1.0064 0.2496 0.5514 0.114 Uiso calc R 1 H
H24C 0.9093 0.0974 0.5192 0.114 Uiso calc R 1 H
C3A 0.4016(2) 0.0882(4) 0.76031(15) 0.0472(7) Uani d . 1 C
C4A 0.2001(2) 0.1506(4) 0.78464(14) 0.0391(6) Uani d . 1 C
C8A 0.2438(2) 0.1319(4) 0.86490(14) 0.0430(6) Uani d . 1 C
C9A 0.4302(2) 0.0716(4) 0.84173(17) 0.0486(7) Uani d . 1 C
C15A 0.5526(2) 0.0725(4) 0.15760(16) 0.0463(7) Uani d . 1 C
C16A 0.7507(2) 0.1378(4) 0.22970(15) 0.0407(6) Uani d . 1 C
C20A 0.7019(2) 0.1232(4) 0.29958(15) 0.0430(6) Uani d . 1 C
C21A 0.5179(2) 0.0625(4) 0.23160(16) 0.0477(7) Uani d . 1 C
O9 0.4384(2) 0.0839(5) 0.42135(15) 0.0666(6) Uani d . 1 O
H9A 0.420(4) -0.042(7) 0.431(2) 0.081(13) Uiso d . 1 H
H9B 0.474(3) 0.083(7) 0.385(2) 0.079(12) Uiso d . 1 H
O10 0.6119(3) 0.2163(5) 0.54354(19) 0.0857(9) Uani d . 1 O
H10D 0.651(4) 0.122(7) 0.555(2) 0.074(14) Uiso d . 1 H
H10E 0.555(4) 0.190(9) 0.507(3) 0.105(17) Uiso d . 1 H
O11 0.2703(3) 0.3743(5) 0.42177(18) 0.0842(9) Uani d . 1 O
H11D 0.321(4) 0.280(7) 0.420(2) 0.084(14) Uiso d . 1 H
H11E 0.200(4) 0.329(8) 0.407(3) 0.110(17) Uiso d . 1 H

loop_
_atom_site_aniso_label
_atom_site_aniso_U_11
_atom_site_aniso_U_22
_atom_site_aniso_U_33
_atom_site_aniso_U_12
_atom_site_aniso_U_13
_atom_site_aniso_U_23
O1 0.0447(11) 0.0709(16) 0.0715(14) 0.0036(11) 0.0076(10) -0.0052(12)
O2 0.0572(12) 0.0751(16) 0.0425(10) -0.0016(11) 0.0180(8) -0.0001(11)
O3 0.0459(11) 0.0682(15) 0.0542(11) 0.0068(10) 0.0119(8) -0.0041(11)
O4 0.0560(12) 0.0782(16) 0.0529(11) 0.0005(12) 0.0234(9) -0.0065(12)
O5 0.0399(10) 0.0764(16) 0.0663(13) -0.0083(10) 0.0134(9) -0.0007(12)
O6 0.0509(11) 0.0756(16) 0.0440(10) -0.0041(11) 0.0159(8) 0.0018(11)
O7 0.0396(10) 0.0742(15) 0.0570(11) -0.0058(10) 0.0145(8) -0.0025(12)
O8 0.0494(11) 0.0866(17) 0.0487(11) -0.0086(12) 0.0091(9) -0.0026(12)
N9 0.0471(13) 0.0563(16) 0.0472(12) -0.0013(12) 0.0078(10) 0.0014(12)
N21 0.0431(12) 0.0517(15) 0.0512(13) -0.0016(11) 0.0164(10) 0.0032(12)
C2 0.0449(17) 0.082(3) 0.079(2) 0.0014(17) 0.0236(17) -0.011(2)
C3 0.0533(17) 0.069(2) 0.069(2) -0.0060(16) 0.0277(16) -0.0121(18)
C4 0.0483(15) 0.0406(16) 0.0427(13) -0.0064(12) 0.0125(11) -0.0024(12)
C5 0.0472(14) 0.0417(16) 0.0416(13) -0.0022(13) 0.0084(11) -0.0015(12)
C6 0.0449(14) 0.0379(15) 0.0501(14) -0.0034(12) 0.0122(11) -0.0027(13)
C7 0.0505(15) 0.0427(17) 0.0487(15) -0.0037(13) 0.0195(12) -0.0035(13)
C8 0.0542(16) 0.0543(18) 0.0391(13) -0.0045(14) 0.0137(11) 0.0013(13)
C10 0.079(2) 0.093(3) 0.0469(16) -0.007(2) 0.0284(15) -0.0027(19)
C11 0.0465(15) 0.069(2) 0.0634(18) 0.0044(15) 0.0033(13) -0.0043(17)
C12 0.075(2) 0.075(3) 0.0547(19) 0.0027(19) 0.0294(16) -0.0044(18)
C14 0.0447(16) 0.075(2) 0.067(2) -0.0079(16) 0.0035(14) -0.0051(18)
C15 0.0495(16) 0.058(2) 0.0560(17) -0.0017(15) 0.0068(13) -0.0018(16)
C16 0.0455(14) 0.0378(16) 0.0481(14) 0.0020(12) 0.0137(11) 0.0042(12)
C17 0.0444(14) 0.0441(16) 0.0471(14) 0.0007(12) 0.0193(11) 0.0016(12)
C18 0.0382(13) 0.0413(16) 0.0556(15) 0.0000(12) 0.0136(11) -0.0004(13)
C19 0.0501(15) 0.0436(17) 0.0482(15) -0.0002(13) 0.0108(12) 0.0014(13)
C20 0.0499(15) 0.0514(18) 0.0465(14) -0.0009(13) 0.0188(12) 0.0023(13)
C22 0.0584(18) 0.102(3) 0.0432(15) 0.002(2) 0.0099(13) 0.0094(19)
C23 0.0426(15) 0.067(2) 0.0703(19) -0.0014(15) 0.0214(13) 0.0023(18)
C24 0.066(2) 0.112(3) 0.0491(16) -0.007(2) 0.0083(14) -0.002(2)
C3A 0.0495(15) 0.0430(16) 0.0524(15) -0.0065(13) 0.0185(12) -0.0054(13)
C4A 0.0436(13) 0.0321(14) 0.0429(13) -0.0050(11) 0.0110(11) -0.0019(11)
C8A 0.0457(14) 0.0387(16) 0.0460(14) -0.0053(12) 0.0114(11) -0.0013(13)
C9A 0.0410(14) 0.0468(18) 0.0576(16) -0.0033(13) 0.0071(12) -0.0037(14)
C15A 0.0458(14) 0.0414(17) 0.0525(15) 0.0001(13) 0.0104(12) 0.0002(13)
C16A 0.0416(13) 0.0341(14) 0.0483(14) 0.0012(11) 0.0131(11) 0.0021(12)
C20A 0.0417(14) 0.0396(16) 0.0501(14) 0.0007(12) 0.0146(11) 0.0010(13)
C21A 0.0412(14) 0.0449(17) 0.0592(17) -0.0008(13) 0.0150(13) 0.0039(14)
O9 0.0678(15) 0.076(2) 0.0604(14) 0.0032(13) 0.0250(11) -0.0016(14)
O10 0.084(2) 0.082(2) 0.086(2) 0.0151(19) -0.0022(16) -0.0185(18)
O11 0.0682(18) 0.071(2) 0.104(2) 0.0030(15) -0.0155(16) -0.0044(16)

loop_
_atom_type_symbol
_atom_type_description
_atom_type_scat_dispersion_real
_atom_type_scat_dispersion_imag
_atom_type_scat_source
C C 0.0033 0.0000 'International Tables Vol C Tables 4.2.6.8 and 6.1.1.4'
H H 0.0000 0.0000 'International Tables Vol C Tables 4.2.6.8 and 6.1.1.4'
N N 0.0061 0.0000 'International Tables Vol C Tables 4.2.6.8 and 6.1.1.4'
O O 0.0106 0.0000 'International Tables Vol C Tables 4.2.6.8 and 6.1.1.4'

loop_
_geom_angle_atom_site_label_1
_geom_angle_atom_site_label_2
_geom_angle_atom_site_label_3
_geom_angle
C9A O1 C2 105.5(2)
C4 O2 C10 119.0(2)
C6 O3 C11 116.9(2)
C7 O4 C12 116.7(2)
C21A O5 C14 105.6(2)
C16 O6 C22 119.0(2)
C18 O7 C23 117.1(2)
C19 O8 C24 117.9(2)
C9A N9 C8A 112.9(2)
C21A N21 C20A 114.0(2)
C3 C2 O1 113.5(3)
C3 C2 H2 123.3
O1 C2 H2 123.3
C2 C3 C3A 106.5(3)
C2 C3 H3 126.7
C3A C3 H3 126.7
O2 C4 C3A 127.9(2)
O2 C4 C4A 114.5(2)
C3A C4 C4A 117.6(2)
C6 C5 C4A 121.2(2)
C6 C5 H5 119.4
C4A C5 H5 119.4
C5 C6 O3 124.7(2)
C5 C6 C7 119.7(2)
O3 C6 C7 115.6(2)
C8 C7 O4 125.1(2)
C8 C7 C6 120.0(2)
O4 C7 C6 114.9(2)
C7 C8 C8A 121.4(2)
C7 C8 H8 119.3
C8A C8 H8 119.3
O2 C10 H10A 109.5
O2 C10 H10B 109.5
H10A C10 H10B 109.5
O2 C10 H10C 109.5
H10A C10 H10C 109.5
H10B C10 H10C 109.5
O3 C11 H11A 109.5
O3 C11 H11B 109.5
H11A C11 H11B 109.5
O3 C11 H11C 109.5
H11A C11 H11C 109.5
H11B C11 H11C 109.5
O4 C12 H12A 109.5
O4 C12 H12B 109.5
H12A C12 H12B 109.5
O4 C12 H12C 109.5
H12A C12 H12C 109.5
H12B C12 H12C 109.5
C15 C14 O5 113.0(3)
C15 C14 H14 123.5
O5 C14 H14 123.5
C14 C15 C15A 106.7(3)
C14 C15 H15 126.7
C15A C15 H15 126.7
O6 C16 C15A 127.1(2)
O6 C16 C16A 114.6(2)
C15A C16 C16A 118.3(2)
C18 C17 C16A 121.3(2)
C18 C17 H17 119.3
C16A C17 H17 119.3
C17 C18 O7 124.8(2)
C17 C18 C19 120.1(2)
O7 C18 C19 115.0(2)
C20 C19 O8 125.7(2)
C20 C19 C18 119.9(2)
O8 C19 C18 114.4(2)
C19 C20 C20A 120.9(2)
C19 C20 H20 119.5
C20A C20 H20 119.6
O6 C22 H22A 109.5
O6 C22 H22B 109.5
H22A C22 H22B 109.5
O6 C22 H22C 109.5
H22A C22 H22C 109.5
H22B C22 H22C 109.5
O7 C23 H23A 109.5
O7 C23 H23B 109.5
H23A C23 H23B 109.5
O7 C23 H23C 109.5
H23A C23 H23C 109.5
H23B C23 H23C 109.5
O8 C24 H24A 109.5
O8 C24 H24B 109.5
H24A C24 H24B 109.5
O8 C24 H24C 109.5
H24A C24 H24C 109.5
H24B C24 H24C 109.5
C4 C3A C9A 116.2(2)
C4 C3A C3 139.7(3)
C9A C3A C3 104.1(3)
C5 C4A C8A 119.3(2)
C5 C4A C4 121.5(2)
C8A C4A C4 119.2(2)
N9 C8A C8 117.8(2)
N9 C8A C4A 123.8(2)
C8 C8A C4A 118.4(2)
N9 C9A O1 119.4(3)
N9 C9A C3A 130.3(3)
O1 C9A C3A 110.4(2)
C16 C15A C21A 115.2(2)
C16 C15A C15 140.1(3)
C21A C15A C15 104.7(2)
C17 C16A C16 121.2(2)
C17 C16A C20A 118.9(2)
C16 C16A C20A 119.9(2)
N21 C20A C20 118.9(2)
N21 C20A C16A 122.2(2)
C20 C20A C16A 118.8(2)
N21 C21A O5 119.4(2)
N21 C21A C15A 130.5(2)
O5 C21A C15A 110.1(2)
H9A O9 H9B 107(4)
H10D O10 H10E 108(5)
H11D O11 H11E 106(4)

loop_
_geom_bond_atom_site_label_1
_geom_bond_atom_site_label_2
_geom_bond_distance
O1 C9A 1.366(3)
O1 C2 1.371(4)
O2 C4 1.343(3)
O2 C10 1.434(3)
O3 C6 1.369(3)
O3 C11 1.427(4)
O4 C7 1.371(3)
O4 C12 1.434(4)
O5 C21A 1.369(3)
O5 C14 1.383(4)
O6 C16 1.339(3)
O6 C22 1.421(3)
O7 C18 1.371(3)
O7 C23 1.418(3)
O8 C19 1.365(3)
O8 C24 1.423(3)
N9 C9A 1.303(3)
N9 C8A 1.365(3)
N21 C21A 1.302(4)
N21 C20A 1.371(3)
C2 C3 1.316(5)
C2 H2 0.9300
C3 C3A 1.456(4)
C3 H3 0.9300
C4 C3A 1.376(4)
C4 C4A 1.424(3)
C5 C6 1.362(3)
C5 C4A 1.414(4)
C5 H5 0.9300
C6 C7 1.423(4)
C7 C8 1.363(4)
C8 C8A 1.413(4)
C8 H8 0.9300
C10 H10A 0.9600
C10 H10B 0.9600
C10 H10C 0.9600
C11 H11A 0.9600
C11 H11B 0.9600
C11 H11C 0.9600
C12 H12A 0.9600
C12 H12B 0.9600
C12 H12C 0.9600
C14 C15 1.319(4)
C14 H14 0.9300
C15 C15A 1.452(4)
C15 H15 0.9300
C16 C15A 1.385(4)
C16 C16A 1.417(4)
C17 C18 1.349(4)
C17 C16A 1.412(3)
C17 H17 0.9300
C18 C19 1.425(4)
C19 C20 1.363(4)
C20 C20A 1.413(4)
C20 H20 0.9300
C22 H22A 0.9600
C22 H22B 0.9600
C22 H22C 0.9600
C23 H23A 0.9600
C23 H23B 0.9600
C23 H23C 0.9600
C24 H24A 0.9600
C24 H24B 0.9600
C24 H24C 0.9600
C3A C9A 1.413(4)
C4A C8A 1.415(3)
C15A C21A 1.412(4)
C16A C20A 1.419(3)
O9 H9A 0.93(5)
O9 H9B 0.80(4)
O10 H10D 0.80(5)
O10 H10E 0.85(4)
O11 H11D 0.88(5)
O11 H11E 0.85(5)

loop_
_geom_hbond_atom_site_label_D
_geom_hbond_atom_site_label_H
_geom_hbond_atom_site_label_A
_geom_hbond_site_symmetry_A
_geom_hbond_distance_DH
_geom_hbond_distance_HA
_geom_hbond_distance_DA
_geom_hbond_angle_DHA
_geom_hbond_publ_flag
C5 H5 O2 1_555 0.93 2.40 2.719(3) 100 yes
C17 H17 O6 1_555 0.93 2.39 2.706(3) 100 yes
O9 H9A O10 2_646 0.94(5) 1.82(5) 2.756(5) 176(3) yes
O9 H9B N21 1_555 0.80(3) 2.05(3) 2.853(3) 174(4) yes
O10 H10D O11 2_646 0.81(5) 1.98(5) 2.778(5) 173(5) yes
O10 H10E O9 1_555 0.85(5) 1.97(5) 2.803(4) 169(6) yes
O11 H11D O9 1_555 0.88(5) 1.91(5) 2.786(5) 176(3) yes
O11 H11E O7 1_455 0.85(5) 2.12(5) 2.861(4) 146(5) yes

loop_
_geom_torsion_atom_site_label_1
_geom_torsion_atom_site_label_2
_geom_torsion_atom_site_label_3
_geom_torsion_atom_site_label_4
_geom_torsion
C9A O1 C2 C3 -0.9(4)
O1 C2 C3 C3A 0.6(4)
C10 O2 C4 C3A -3.0(5)
C10 O2 C4 C4A 176.8(3)
C4A C5 C6 O3 179.6(3)
C4A C5 C6 C7 0.5(4)
C11 O3 C6 C5 3.1(4)
C11 O3 C6 C7 -177.9(3)
C12 O4 C7 C8 3.5(5)
C12 O4 C7 C6 -176.6(3)
C5 C6 C7 C8 -1.4(4)
O3 C6 C7 C8 179.5(3)
C5 C6 C7 O4 178.8(3)
O3 C6 C7 O4 -0.4(4)
O4 C7 C8 C8A -179.2(3)
C6 C7 C8 C8A 1.0(4)
C21A O5 C14 C15 -0.7(4)
O5 C14 C15 C15A 1.1(4)
C22 O6 C16 C15A -1.2(5)
C22 O6 C16 C16A 177.7(3)
C16A C17 C18 O7 179.8(3)
C16A C17 C18 C19 -0.7(4)
C23 O7 C18 C17 -3.3(4)
C23 O7 C18 C19 177.1(3)
C24 O8 C19 C20 -2.3(5)
C24 O8 C19 C18 178.0(3)
C17 C18 C19 C20 1.3(4)
O7 C18 C19 C20 -179.1(3)
C17 C18 C19 O8 -178.9(3)
O7 C18 C19 O8 0.7(4)
O8 C19 C20 C20A 179.1(3)
C18 C19 C20 C20A -1.2(4)
O2 C4 C3A C9A -179.4(3)
C4A C4 C3A C9A 0.8(4)
O2 C4 C3A C3 0.9(7)
C4A C4 C3A C3 -179.0(4)
C2 C3 C3A C4 179.8(4)
C2 C3 C3A C9A 0.0(4)
C6 C5 C4A C8A 0.7(4)
C6 C5 C4A C4 -179.0(3)
O2 C4 C4A C5 -0.1(4)
C3A C4 C4A C5 179.7(3)
O2 C4 C4A C8A -179.8(3)
C3A C4 C4A C8A 0.0(4)
C9A N9 C8A C8 -178.7(3)
C9A N9 C8A C4A 0.7(4)
C7 C8 C8A N9 179.8(3)
C7 C8 C8A C4A 0.2(4)
C5 C4A C8A N9 179.4(3)
C4 C4A C8A N9 -0.9(4)
C5 C4A C8A C8 -1.1(4)
C4 C4A C8A C8 178.6(3)
C8A N9 C9A O1 179.6(3)
C8A N9 C9A C3A 0.2(5)
C2 O1 C9A N9 -178.6(3)
C2 O1 C9A C3A 0.9(4)
C4 C3A C9A N9 -1.0(5)
C3 C3A C9A N9 178.8(3)
C4 C3A C9A O1 179.6(3)
C3 C3A C9A O1 -0.6(3)
O6 C16 C15A C21A 178.8(3)
C16A C16 C15A C21A -0.1(4)
O6 C16 C15A C15 -1.3(6)
C16A C16 C15A C15 179.8(4)
C14 C15 C15A C16 179.0(4)
C14 C15 C15A C21A -1.0(4)
C18 C17 C16A C16 179.9(3)
C18 C17 C16A C20A -0.1(4)
O6 C16 C16A C17 1.2(4)
C15A C16 C16A C17 -179.8(3)
O6 C16 C16A C20A -178.9(2)
C15A C16 C16A C20A 0.2(4)
C21A N21 C20A C20 179.6(3)
C21A N21 C20A C16A -0.1(4)
C19 C20 C20A N21 -179.3(3)
C19 C20 C20A C16A 0.4(4)
C17 C16A C20A N21 179.9(3)
C16 C16A C20A N21 -0.1(4)
C17 C16A C20A C20 0.3(4)
C16 C16A C20A C20 -179.7(3)
C20A N21 C21A O5 179.5(3)
C20A N21 C21A C15A 0.1(5)
C14 O5 C21A N21 -179.5(3)
C14 O5 C21A C15A 0.0(3)
C16 C15A C21A N21 0.0(5)
C15 C15A C21A N21 -180.0(3)
C16 C15A C21A O5 -179.4(3)
C15 C15A C21A O5 0.6(3)

loop_
_cod_related_entry_id
_cod_related_entry_database
_cod_related_entry_code
1 ChemSpider 21129277
